data_2103101
loop_
_publ_author_name
'Kaduk, James A.'

_publ_section_title
;
 Use of the Inorganic Crystal Structure Database as a problem solving
 tool
;
_journal_coden_ASTM ASBSDK
_journal_issue 3
_journal_name_full
;
 Acta Crystallographica, Section B: Structural Science
;
_journal_page_first 370
_journal_page_last 379
_journal_paper_doi 10.1107/S0108768102003476
_journal_volume 58
_journal_year 2002
_chemical_formula_sum 'Fe H2 O5 S'
_chemical_formula_weight 169.92
_space_group_IT_number 15
_symmetry_cell_setting monoclinic
_symmetry_space_group_name_Hall '-C 2yc'
_symmetry_space_group_name_H-M 'C 1 2/c 1'
_atom_type_scat_source 'GSAS neutral atom'
_cell_angle_alpha 90.0
_cell_angle_beta 116.307(6)
_cell_angle_gamma 90.0
_cell_formula_units_Z 4
_cell_length_a 7.1157(9)
_cell_length_b 7.5180(10)
_cell_length_c 7.5988(11)
_cell_measurement_temperature 298
_cell_volume 364.40(5)
_cod_data_source_file an0607.cif
_cod_original_sg_symbol_H-M 'C 2/c'
_cod_database_code 2103101

loop_
_symmetry_equiv_pos_as_xyz
+x,+y,+z
-x,+y,-z+1/2
-x,-y,-z
+x,-y,+z+1/2
+x+1/2,+y+1/2,+z
-x+1/2,+y+1/2,-z+1/2
-x+1/2,-y+1/2,-z
+x+1/2,-y+1/2,+z+1/2

loop_
_atom_site_label
_atom_site_fract_x
_atom_site_fract_y
_atom_site_fract_z
_atom_site_U_iso_or_equiv
_atom_site_thermal_displace_type
_atom_site_occupancy
Fe 0.25 0.25 0.0 0.01 Uiso 1.0
S 0.0 0.10381 0.25 0.02 Uiso 1.0
O1 0.0 0.60107 0.25 0.03 Uiso 1.0
O2 0.18685 -0.00821 0.3499 0.03 Uiso 1.0
O3 0.0289 0.21611 0.10583 0.03 Uiso 1.0
H 0.04746 0.5166 0.1871 0.04 Uiso 1.0

loop_
_atom_type_symbol
S
O
FE
H
